data_7206951
loop_
_publ_author_name
'Liu, Ying-Ying'
'Li, Jing'
'Ma, Jian-Fang'
'Ma, Ji-Cheng'
'Yang, Jin'

_publ_section_title
;
 A series of 1D, 2D and 3D coordination polymers based on a
 5-(benzonic-4-ylmethoxy)isophthalic acid: syntheses, structures and
 photoluminescence
;
_journal_issue 1
_journal_name_full CrystEngComm
_journal_page_first 169
_journal_paper_doi 10.1039/c1ce05639e
_journal_volume 14
_journal_year 2012
_chemical_formula_sum 'C84 H72 N12 O28 Zn4'
_chemical_formula_weight 1959.02
_chemical_name_systematic
;
?
;
_space_group_IT_number 14
_symmetry_cell_setting monoclinic
_symmetry_space_group_name_Hall '-P 2ybc'
_symmetry_space_group_name_H-M 'P 1 21/c 1'
_atom_sites_solution_hydrogens geom
_atom_sites_solution_primary direct
_atom_sites_solution_secondary difmap
_audit_creation_method SHELXL-97
_cell_angle_alpha 90.00
_cell_angle_beta 102.674(4)
_cell_angle_gamma 90.00
_cell_formula_units_Z 1
_cell_length_a 15.1240(7)
_cell_length_b 13.8252(5)
_cell_length_c 9.5104(4)
_cell_measurement_temperature 293(2)
_cell_volume 1940.10(14)
_computing_cell_refinement CrysAlis
_computing_data_collection 'CrysAlis (Oxford Diffraction, 2006)'
_computing_data_reduction CrysAlis
_computing_structure_refinement 'SHELXL-97 (Sheldrick, 1997)'
_computing_structure_solution 'SHELXS-97 (Sheldrick, 1997)'
_diffrn_ambient_temperature 293(2)
_diffrn_detector_area_resol_mean 10.0
_diffrn_measured_fraction_theta_full 0.997
_diffrn_measured_fraction_theta_max 0.863
_diffrn_measurement_device_type 'Oxford Diffraction Gemini R Ultra'
_diffrn_measurement_method '\w scan'
_diffrn_radiation_monochromator graphite
_diffrn_radiation_source 'fine-focus sealed tube'
_diffrn_radiation_type MoK\a
_diffrn_radiation_wavelength 0.71073
_diffrn_reflns_av_R_equivalents 0.0227
_diffrn_reflns_av_sigmaI/netI 0.0616
_diffrn_reflns_limit_h_max 20
_diffrn_reflns_limit_h_min -14
_diffrn_reflns_limit_k_max 18
_diffrn_reflns_limit_k_min -14
_diffrn_reflns_limit_l_max 10
_diffrn_reflns_limit_l_min -12
_diffrn_reflns_number 8435
_diffrn_reflns_theta_full 25.00
_diffrn_reflns_theta_max 29.13
_diffrn_reflns_theta_min 3.13
_exptl_absorpt_coefficient_mu 1.319
_exptl_absorpt_correction_T_max 0.79
_exptl_absorpt_correction_T_min 0.73
_exptl_absorpt_correction_type multi-scan
_exptl_absorpt_process_details
;
CrysAlis (Oxford Diffraction, 2006)
;
_exptl_crystal_colour colorless
_exptl_crystal_density_diffrn 1.677
_exptl_crystal_density_method 'not measured'
_exptl_crystal_description block
_exptl_crystal_F_000 1004
_exptl_crystal_size_max 0.25
_exptl_crystal_size_mid 0.21
_exptl_crystal_size_min 0.18
_refine_diff_density_max 0.331
_refine_diff_density_min -0.329
_refine_diff_density_rms 0.053
_refine_ls_extinction_coef 0.0003(2)
_refine_ls_extinction_expression Fc^*^=kFc[1+0.001xFc^2^\l^3^/sin(2\q)]^-1/4^
_refine_ls_extinction_method SHELXL
_refine_ls_goodness_of_fit_ref 0.854
_refine_ls_hydrogen_treatment constr
_refine_ls_matrix_type full
_refine_ls_number_parameters 290
_refine_ls_number_reflns 4491
_refine_ls_number_restraints 0
_refine_ls_restrained_S_all 0.854
_refine_ls_R_factor_all 0.0481
_refine_ls_R_factor_gt 0.0285
_refine_ls_shift/su_max 0.001
_refine_ls_shift/su_mean 0.000
_refine_ls_structure_factor_coef Fsqd
_refine_ls_weighting_details 'calc w=1/[\s^2^(Fo^2^)+(0.0262P)^2^+0.0000P] where P=(Fo^2^+2Fc^2^)/3'
_refine_ls_weighting_scheme calc
_refine_ls_wR_factor_gt 0.0563
_refine_ls_wR_factor_ref 0.0584
_reflns_number_gt 3050
_reflns_number_total 4491
_reflns_threshold_expression >2sigma(I)
_cod_data_source_file c1ce05639e.txt
_cod_data_source_block 5
_cod_depositor_comments
;
The following automatic conversions were performed:

'_symmetry_cell_setting' value 'Monoclinic' changed to 'monoclinic'
according to /home/saulius/struct/CIF-dictionaries/cif_core.dic
dictionary named 'cif_core.dic' version 2.4.1 from 2010-06-29.

Automatic conversion script
Id: cif_fix_values 1715 2011-07-08 13:25:40Z adriana 
;
_cod_original_sg_symbol_H-M P21/c
_cod_database_code 7206951

loop_
_symmetry_equiv_pos_as_xyz
'x, y, z'
'-x, y+1/2, -z+1/2'
'-x, -y, -z'
'x, -y-1/2, z-1/2'

loop_
_atom_site_label
_atom_site_type_symbol
_atom_site_fract_x
_atom_site_fract_y
_atom_site_fract_z
_atom_site_U_iso_or_equiv
_atom_site_adp_type
_atom_site_occupancy
_atom_site_symmetry_multiplicity
_atom_site_calc_flag
_atom_site_refinement_flags
Zn1 Zn 0.974070(16) 0.288370(15) 0.95179(2) 0.02594(8) Uani 1 1 d .
C1 C 0.93562(12) -0.19591(13) 0.7870(2) 0.0236(4) Uani 1 1 d .
C2 C 0.88147(12) -0.13383(12) 0.86642(19) 0.0213(4) Uani 1 1 d .
C3 C 0.81864(13) -0.17642(14) 0.9336(2) 0.0260(4) Uani 1 1 d .
H3 H 0.8107 -0.2432 0.9303 0.031 Uiso 1 1 calc R
C4 C 0.76753(13) -0.11891(13) 1.0060(2) 0.0243(4) Uani 1 1 d .
C5 C 0.78279(13) -0.01995(13) 1.0167(2) 0.0249(4) Uani 1 1 d .
H5 H 0.7495 0.0185 1.0666 0.030 Uiso 1 1 calc R
C6 C 0.84810(12) 0.02181(12) 0.95270(19) 0.0216(4) Uani 1 1 d .
C7 C 0.89539(12) -0.03479(13) 0.87424(19) 0.0223(4) Uani 1 1 d .
H7 H 0.9364 -0.0064 0.8269 0.027 Uiso 1 1 calc R
C8 C 0.86900(13) 0.12802(13) 0.9740(2) 0.0259(5) Uani 1 1 d .
C9 C 0.64597(13) -0.10419(14) 1.1238(2) 0.0309(5) Uani 1 1 d .
H9A H 0.6202 -0.0550 1.0541 0.037 Uiso 1 1 calc R
H9B H 0.6818 -0.0719 1.2078 0.037 Uiso 1 1 calc R
C10 C 0.57095(13) -0.15957(14) 1.1668(2) 0.0271(5) Uani 1 1 d .
C11 C 0.58400(14) -0.24791(15) 1.2349(2) 0.0364(5) Uani 1 1 d .
H11 H 0.6406 -0.2775 1.2511 0.044 Uiso 1 1 calc R
C12 C 0.48656(15) -0.11787(15) 1.1449(3) 0.0405(6) Uani 1 1 d .
H12 H 0.4770 -0.0582 1.0989 0.049 Uiso 1 1 calc R
C13 C 0.41529(15) -0.16229(15) 1.1895(2) 0.0403(6) Uani 1 1 d .
H13 H 0.3589 -0.1323 1.1746 0.048 Uiso 1 1 calc R
C14 C 0.42843(14) -0.25072(14) 1.2559(2) 0.0277(5) Uani 1 1 d .
C15 C 0.51311(15) -0.29260(15) 1.2789(2) 0.0381(5) Uani 1 1 d .
H15 H 0.5227 -0.3522 1.3251 0.046 Uiso 1 1 calc R
C16 C 0.35390(15) -0.30352(16) 1.3034(2) 0.0351(5) Uani 1 1 d .
C17 C 0.83606(14) 0.41420(15) 1.0421(2) 0.0340(5) Uani 1 1 d .
H17 H 0.8275 0.3704 1.1121 0.041 Uiso 1 1 calc R
C18 C 0.88317(14) 0.48464(14) 0.8786(2) 0.0342(5) Uani 1 1 d .
H18 H 0.9167 0.4981 0.8098 0.041 Uiso 1 1 calc R
C19 C 0.71302(14) 0.53201(17) 1.0632(2) 0.0421(6) Uani 1 1 d .
H19A H 0.7070 0.6010 1.0451 0.051 Uiso 1 1 calc R
H19B H 0.7236 0.5220 1.1665 0.051 Uiso 1 1 calc R
C20 C 0.62633(14) 0.48214(15) 0.9908(2) 0.0360(5) Uani 1 1 d .
H20A H 0.6302 0.4143 1.0173 0.043 Uiso 1 1 calc R
H20B H 0.6194 0.4862 0.8871 0.043 Uiso 1 1 calc R
C21 C 0.54336(13) 0.52642(16) 1.0322(2) 0.0383(5) Uani 1 1 d .
H21A H 0.5522 0.5261 1.1363 0.046 Uiso 1 1 calc R
H21B H 0.5376 0.5933 1.0004 0.046 Uiso 1 1 calc R
N1 N 0.89553(11) 0.40371(11) 0.96015(17) 0.0283(4) Uani 1 1 d .
N2 N 0.79068(11) 0.49545(12) 1.01065(18) 0.0309(4) Uani 1 1 d .
N3 N 0.82024(12) 0.54237(13) 0.90445(19) 0.0397(5) Uani 1 1 d .
O1 O 0.96621(9) -0.27518(9) 0.84007(13) 0.0280(3) Uani 1 1 d .
O2 O 0.94667(9) -0.16271(9) 0.66828(13) 0.0301(3) Uani 1 1 d .
O3 O 0.70334(9) -0.16599(9) 1.06260(15) 0.0342(4) Uani 1 1 d .
O4 O 0.35815(11) -0.38774(11) 1.3335(2) 0.0546(5) Uani 1 1 d .
O5 O 0.28351(11) -0.24892(11) 1.30983(19) 0.0550(5) Uani 1 1 d .
H5A H 0.2450 -0.2817 1.3365 0.082 Uiso 1 1 calc R
O6 O 0.83949(10) 0.17484(10) 1.06435(17) 0.0428(4) Uani 1 1 d .
O7 O 0.92053(9) 0.16299(9) 0.89692(14) 0.0302(3) Uani 1 1 d .

loop_
_atom_site_aniso_label
_atom_site_aniso_U_11
_atom_site_aniso_U_22
_atom_site_aniso_U_33
_atom_site_aniso_U_23
_atom_site_aniso_U_13
_atom_site_aniso_U_12
Zn1 0.02948(14) 0.02125(12) 0.03208(13) 0.00130(11) 0.01756(10) -0.00045(11)
C1 0.0176(10) 0.0266(11) 0.0285(10) -0.0036(9) 0.0096(8) -0.0025(8)
C2 0.0206(11) 0.0210(10) 0.0239(10) 0.0013(8) 0.0084(8) 0.0027(8)
C3 0.0251(11) 0.0218(10) 0.0340(11) 0.0003(9) 0.0129(9) 0.0004(8)
C4 0.0225(11) 0.0247(10) 0.0295(10) 0.0012(9) 0.0138(9) -0.0020(8)
C5 0.0225(11) 0.0242(10) 0.0320(10) -0.0045(9) 0.0148(9) -0.0010(8)
C6 0.0207(11) 0.0202(10) 0.0263(10) 0.0011(8) 0.0100(8) 0.0001(8)
C7 0.0191(11) 0.0264(10) 0.0240(10) 0.0026(9) 0.0101(9) -0.0013(8)
C8 0.0205(11) 0.0249(10) 0.0343(11) -0.0004(9) 0.0105(10) 0.0005(9)
C9 0.0294(13) 0.0279(11) 0.0416(12) -0.0032(10) 0.0212(11) -0.0032(9)
C10 0.0252(12) 0.0294(11) 0.0312(11) -0.0036(9) 0.0159(9) -0.0042(9)
C11 0.0264(13) 0.0348(12) 0.0523(14) 0.0075(11) 0.0183(11) 0.0065(10)
C12 0.0356(14) 0.0336(12) 0.0588(15) 0.0184(11) 0.0247(12) 0.0052(10)
C13 0.0258(13) 0.0424(13) 0.0582(14) 0.0146(12) 0.0214(11) 0.0065(10)
C14 0.0286(12) 0.0266(10) 0.0326(11) 0.0001(10) 0.0166(10) -0.0030(9)
C15 0.0400(14) 0.0274(10) 0.0528(13) 0.0124(11) 0.0229(12) 0.0034(11)
C16 0.0359(13) 0.0344(13) 0.0406(12) -0.0039(10) 0.0207(11) -0.0054(10)
C17 0.0380(14) 0.0284(11) 0.0412(12) 0.0029(10) 0.0205(11) 0.0004(10)
C18 0.0325(13) 0.0366(12) 0.0366(12) 0.0062(11) 0.0145(10) 0.0050(10)
C19 0.0266(13) 0.0490(14) 0.0540(14) -0.0135(12) 0.0157(11) 0.0063(11)
C20 0.0263(13) 0.0435(13) 0.0406(12) -0.0024(11) 0.0123(10) 0.0032(10)
C21 0.0291(13) 0.0442(13) 0.0443(13) -0.0013(11) 0.0136(11) 0.0052(10)
N1 0.0281(10) 0.0271(9) 0.0325(9) 0.0023(8) 0.0127(8) 0.0033(8)
N2 0.0223(10) 0.0325(10) 0.0396(10) -0.0046(8) 0.0106(8) 0.0010(8)
N3 0.0367(12) 0.0388(10) 0.0445(11) 0.0088(9) 0.0108(10) 0.0094(9)
O1 0.0356(8) 0.0219(7) 0.0306(7) 0.0013(6) 0.0158(7) 0.0071(6)
O2 0.0370(9) 0.0306(7) 0.0289(7) 0.0055(6) 0.0206(7) 0.0091(6)
O3 0.0345(9) 0.0244(7) 0.0544(9) -0.0032(7) 0.0330(8) -0.0044(6)
O4 0.0608(12) 0.0302(9) 0.0883(13) 0.0042(9) 0.0495(11) -0.0066(8)
O5 0.0401(10) 0.0448(9) 0.0935(13) 0.0155(10) 0.0439(10) 0.0004(8)
O6 0.0455(10) 0.0276(8) 0.0687(10) -0.0155(8) 0.0416(9) -0.0073(7)
O7 0.0362(9) 0.0222(7) 0.0388(8) -0.0016(6) 0.0226(7) -0.0082(6)

loop_
_atom_type_symbol
_atom_type_description
_atom_type_scat_dispersion_real
_atom_type_scat_dispersion_imag
_atom_type_scat_source
C C 0.0033 0.0016 'International Tables Vol C Tables 4.2.6.8 and 6.1.1.4'
H H 0.0000 0.0000 'International Tables Vol C Tables 4.2.6.8 and 6.1.1.4'
N N 0.0061 0.0033 'International Tables Vol C Tables 4.2.6.8 and 6.1.1.4'
O O 0.0106 0.0060 'International Tables Vol C Tables 4.2.6.8 and 6.1.1.4'
Zn Zn 0.2839 1.4301 'International Tables Vol C Tables 4.2.6.8 and 6.1.1.4'

loop_
_geom_angle_atom_site_label_1
_geom_angle_atom_site_label_2
_geom_angle_atom_site_label_3
_geom_angle
_geom_angle_site_symmetry_1
_geom_angle_site_symmetry_3
O7 Zn1 O2 115.30(5) . 2_756
O7 Zn1 O1 104.90(5) . 3_757
O2 Zn1 O1 114.22(6) 2_756 3_757
O7 Zn1 N1 120.50(6) . .
O2 Zn1 N1 101.16(6) 2_756 .
O1 Zn1 N1 100.19(6) 3_757 .
O1 C1 O2 124.68(16) . .
O1 C1 C2 119.47(15) . .
O2 C1 C2 115.86(16) . .
C7 C2 C3 120.42(16) . .
C7 C2 C1 119.97(15) . .
C3 C2 C1 119.61(16) . .
C2 C3 C4 119.75(17) . .
C2 C3 H3 120.1 . .
C4 C3 H3 120.1 . .
O3 C4 C5 124.01(15) . .
O3 C4 C3 116.12(16) . .
C5 C4 C3 119.88(15) . .
C4 C5 C6 119.91(16) . .
C4 C5 H5 120.0 . .
C6 C5 H5 120.0 . .
C7 C6 C5 120.05(16) . .
C7 C6 C8 120.39(15) . .
C5 C6 C8 119.52(15) . .
C6 C7 C2 119.85(16) . .
C6 C7 H7 120.1 . .
C2 C7 H7 120.1 . .
O6 C8 O7 124.09(17) . .
O6 C8 C6 120.50(15) . .
O7 C8 C6 115.36(15) . .
O3 C9 C10 111.68(15) . .
O3 C9 H9A 109.3 . .
C10 C9 H9A 109.3 . .
O3 C9 H9B 109.3 . .
C10 C9 H9B 109.3 . .
H9A C9 H9B 107.9 . .
C12 C10 C11 118.45(17) . .
C12 C10 C9 118.56(18) . .
C11 C10 C9 122.88(18) . .
C10 C11 C15 119.96(19) . .
C10 C11 H11 120.0 . .
C15 C11 H11 120.0 . .
C10 C12 C13 121.78(19) . .
C10 C12 H12 119.1 . .
C13 C12 H12 119.1 . .
C14 C13 C12 119.5(2) . .
C14 C13 H13 120.2 . .
C12 C13 H13 120.2 . .
C13 C14 C15 118.94(17) . .
C13 C14 C16 122.18(19) . .
C15 C14 C16 118.87(18) . .
C14 C15 C11 121.35(18) . .
C14 C15 H15 119.3 . .
C11 C15 H15 119.3 . .
O4 C16 O5 123.23(18) . .
O4 C16 C14 122.88(19) . .
O5 C16 C14 113.89(18) . .
N2 C17 N1 110.38(17) . .
N2 C17 H17 124.8 . .
N1 C17 H17 124.8 . .
N3 C18 N1 114.38(17) . .
N3 C18 H18 122.8 . .
N1 C18 H18 122.8 . .
N2 C19 C20 111.66(17) . .
N2 C19 H19A 109.3 . .
C20 C19 H19A 109.3 . .
N2 C19 H19B 109.3 . .
C20 C19 H19B 109.3 . .
H19A C19 H19B 107.9 . .
C19 C20 C21 112.44(17) . .
C19 C20 H20A 109.1 . .
C21 C20 H20A 109.1 . .
C19 C20 H20B 109.1 . .
C21 C20 H20B 109.1 . .
H20A C20 H20B 107.8 . .
C21 C21 C20 113.1(2) 3_667 .
C21 C21 H21A 109.0 3_667 .
C20 C21 H21A 109.0 . .
C21 C21 H21B 109.0 3_667 .
C20 C21 H21B 109.0 . .
H21A C21 H21B 107.8 . .
C17 N1 C18 102.80(16) . .
C17 N1 Zn1 126.73(13) . .
C18 N1 Zn1 130.24(12) . .
C17 N2 N3 109.69(15) . .
C17 N2 C19 129.40(18) . .
N3 N2 C19 120.62(17) . .
C18 N3 N2 102.75(16) . .
C1 O1 Zn1 121.79(11) . 3_757
C1 O2 Zn1 128.05(12) . 2_746
C4 O3 C9 114.88(13) . .
C16 O5 H5A 109.5 . .
C8 O7 Zn1 117.15(12) . .

loop_
_geom_bond_atom_site_label_1
_geom_bond_atom_site_label_2
_geom_bond_distance
_geom_bond_site_symmetry_2
Zn1 O7 1.9358(12) .
Zn1 O2 1.9491(11) 2_756
Zn1 O1 1.9957(13) 3_757
Zn1 N1 2.0004(15) .
C1 O1 1.252(2) .
C1 O2 1.263(2) .
C1 C2 1.500(2) .
C2 C7 1.385(2) .
C2 C3 1.387(2) .
C3 C4 1.392(2) .
C3 H3 0.9300 .
C4 O3 1.373(2) .
C4 C5 1.387(2) .
C5 C6 1.394(2) .
C5 H5 0.9300 .
C6 C7 1.384(2) .
C6 C8 1.506(2) .
C7 H7 0.9300 .
C8 O6 1.235(2) .
C8 O7 1.277(2) .
C9 O3 1.429(2) .
C9 C10 1.498(2) .
C9 H9A 0.9700 .
C9 H9B 0.9700 .
C10 C12 1.374(3) .
C10 C11 1.376(3) .
C11 C15 1.380(3) .
C11 H11 0.9300 .
C12 C13 1.386(3) .
C12 H12 0.9300 .
C13 C14 1.370(3) .
C13 H13 0.9300 .
C14 C15 1.379(3) .
C14 C16 1.494(3) .
C15 H15 0.9300 .
C16 O4 1.197(2) .
C16 O5 1.317(2) .
C17 N2 1.316(2) .
C17 N1 1.321(2) .
C17 H17 0.9300 .
C18 N3 1.306(2) .
C18 N1 1.351(2) .
C18 H18 0.9300 .
C19 N2 1.464(2) .
C19 C20 1.507(3) .
C19 H19A 0.9700 .
C19 H19B 0.9700 .
C20 C21 1.523(3) .
C20 H20A 0.9700 .
C20 H20B 0.9700 .
C21 C21 1.509(4) 3_667
C21 H21A 0.9700 .
C21 H21B 0.9700 .
N2 N3 1.356(2) .
O1 Zn1 1.9957(13) 3_757
O2 Zn1 1.9491(11) 2_746
O5 H5A 0.8200 .

loop_
_geom_hbond_atom_site_label_D
_geom_hbond_atom_site_label_H
_geom_hbond_atom_site_label_A
_geom_hbond_distance_DH
_geom_hbond_distance_HA
_geom_hbond_distance_DA
_geom_hbond_angle_DHA
_geom_hbond_site_symmetry_A
O5 H5A O6 0.82 1.85 2.6421(18) 162.7 2_647

loop_
_geom_torsion_atom_site_label_1
_geom_torsion_atom_site_label_2
_geom_torsion_atom_site_label_3
_geom_torsion_atom_site_label_4
_geom_torsion
_geom_torsion_site_symmetry_1
_geom_torsion_site_symmetry_4
O1 C1 C2 C7 137.90(19) . .
O2 C1 C2 C7 -42.2(3) . .
O1 C1 C2 C3 -41.1(3) . .
O2 C1 C2 C3 138.80(19) . .
C7 C2 C3 C4 1.8(3) . .
C1 C2 C3 C4 -179.25(18) . .
C2 C3 C4 O3 176.46(18) . .
C2 C3 C4 C5 -3.2(3) . .
O3 C4 C5 C6 -178.43(18) . .
C3 C4 C5 C6 1.2(3) . .
C4 C5 C6 C7 2.3(3) . .
C4 C5 C6 C8 -175.56(18) . .
C5 C6 C7 C2 -3.7(3) . .
C8 C6 C7 C2 174.10(18) . .
C3 C2 C7 C6 1.7(3) . .
C1 C2 C7 C6 -177.28(17) . .
C7 C6 C8 O6 -166.73(19) . .
C5 C6 C8 O6 11.1(3) . .
C7 C6 C8 O7 11.0(3) . .
C5 C6 C8 O7 -171.18(17) . .
O3 C9 C10 C12 -141.5(2) . .
O3 C9 C10 C11 42.3(3) . .
C12 C10 C11 C15 0.2(3) . .
C9 C10 C11 C15 176.3(2) . .
C11 C10 C12 C13 0.1(3) . .
C9 C10 C12 C13 -176.2(2) . .
C10 C12 C13 C14 -0.8(4) . .
C12 C13 C14 C15 1.2(3) . .
C12 C13 C14 C16 -178.5(2) . .
C13 C14 C15 C11 -0.9(3) . .
C16 C14 C15 C11 178.8(2) . .
C10 C11 C15 C14 0.2(3) . .
C13 C14 C16 O4 164.0(2) . .
C15 C14 C16 O4 -15.7(3) . .
C13 C14 C16 O5 -16.2(3) . .
C15 C14 C16 O5 164.0(2) . .
N2 C19 C20 C21 -173.94(18) . .
C19 C20 C21 C21 -176.5(2) . 3_667
N2 C17 N1 C18 0.6(2) . .
N2 C17 N1 Zn1 -174.37(14) . .
N3 C18 N1 C17 -0.6(3) . .
N3 C18 N1 Zn1 174.04(15) . .
O7 Zn1 N1 C17 60.03(19) . .
O2 Zn1 N1 C17 -171.51(17) 2_756 .
O1 Zn1 N1 C17 -54.11(18) 3_757 .
O7 Zn1 N1 C18 -113.47(18) . .
O2 Zn1 N1 C18 14.98(19) 2_756 .
O1 Zn1 N1 C18 132.38(18) 3_757 .
N1 C17 N2 N3 -0.3(2) . .
N1 C17 N2 C19 173.37(19) . .
C20 C19 N2 C17 -76.9(3) . .
C20 C19 N2 N3 96.2(2) . .
N1 C18 N3 N2 0.4(2) . .
C17 N2 N3 C18 -0.1(2) . .
C19 N2 N3 C18 -174.40(19) . .
O2 C1 O1 Zn1 135.67(16) . 3_757
C2 C1 O1 Zn1 -44.4(2) . 3_757
O1 C1 O2 Zn1 -9.6(3) . 2_746
C2 C1 O2 Zn1 170.46(12) . 2_746
C5 C4 O3 C9 5.5(3) . .
C3 C4 O3 C9 -174.11(18) . .
C10 C9 O3 C4 173.08(17) . .
O6 C8 O7 Zn1 12.6(3) . .
C6 C8 O7 Zn1 -165.02(13) . .
O2 Zn1 O7 C8 179.22(13) 2_756 .
O1 Zn1 O7 C8 52.69(15) 3_757 .
N1 Zn1 O7 C8 -58.97(16) . .
